data_4108077
loop_
_publ_author_name
'Nicholas A. Piro'
'Christopher C. Cummins'

_publ_contact_author_address
;Department of Chemistry
Massachusetts Institute of Technology
77 Massachusetts Avenue, Room 6-435
Cambridge, MA  02139-4307 (USA)
;
_publ_contact_author_email ccummins@mit.edu
_publ_contact_author_fax 617-258-5700
_publ_contact_author_name 'Christopher C. Cummins'
_publ_contact_author_phone 617-253-5332
_publ_section_title
;
 P2Addition to Terminal Phosphide M\\tbP Triple Bonds: A Rational
 Synthesis of cyclo-P3 Complexes
;
_journal_name_full 'Journal of the American Chemical Society'
_journal_page_first 9524
_journal_page_last 9535
_journal_paper_doi 10.1021/ja802080m
_journal_volume 130
_journal_year 2008
_chemical_formula_sum 'C68 H93 N3 Nb O6 P3 Si2 Sn W'
_chemical_formula_weight 1592.99
_chemical_name_common 'Ph3Sn{(CO)5W}P3Nb(N[Np]Ar)3 O(SiMe3)2'
_chemical_name_systematic
;

 ?

;
_space_group_IT_number 2
_symmetry_cell_setting triclinic
_symmetry_space_group_name_Hall '-P 1'
_symmetry_space_group_name_H-M 'P -1'
_atom_sites_solution_hydrogens geom
_atom_sites_solution_primary direct
_atom_sites_solution_secondary difmap
_audit_creation_method SHELXL-97
_cell_angle_alpha 75.7190(10)
_cell_angle_beta 79.1700(10)
_cell_angle_gamma 66.6120(10)
_cell_formula_units_Z 2
_cell_length_a 12.1488(8)
_cell_length_b 13.9473(9)
_cell_length_c 24.4655(15)
_cell_measurement_reflns_used 9894
_cell_measurement_temperature 100(2)
_cell_measurement_theta_max 28.49
_cell_measurement_theta_min 2.25
_cell_volume 3668.4(4)
_computing_cell_refinement 'SAINT 7 (Bruker-AXS, 2005)'
_computing_data_collection 'SMART 5 (Bruker-AXS, 2003)'
_computing_data_reduction 'SAINT 7 (Bruker-AXS, 2005)'
_computing_molecular_graphics 'Bruker SHELXTL'
_computing_publication_material 'Bruker SHELXTL'
_computing_structure_refinement 'SHELXL-97 (Sheldrick, 1997)'
_computing_structure_solution 'SHELXS-97 (Sheldrick, 1990)'
_diffrn_ambient_temperature 100(2)
_diffrn_detector_area_resol_mean 8.3
_diffrn_measured_fraction_theta_full 0.999
_diffrn_measured_fraction_theta_max 0.999
_diffrn_measurement_device_type 'Bruker Smart APEX CCD'
_diffrn_measurement_method 'omega and phi scans'
_diffrn_radiation_monochromator graphite
_diffrn_radiation_source 'fine-focus sealed tube'
_diffrn_radiation_type MoK\a
_diffrn_radiation_wavelength 0.71073
_diffrn_reflns_av_R_equivalents 0.0613
_diffrn_reflns_av_sigmaI/netI 0.0551
_diffrn_reflns_limit_h_max 16
_diffrn_reflns_limit_h_min -16
_diffrn_reflns_limit_k_max 18
_diffrn_reflns_limit_k_min -18
_diffrn_reflns_limit_l_max 33
_diffrn_reflns_limit_l_min -33
_diffrn_reflns_number 84933
_diffrn_reflns_theta_full 28.70
_diffrn_reflns_theta_max 28.70
_diffrn_reflns_theta_min 1.62
_diffrn_standards_decay_% 0
_diffrn_standards_interval_count 0
_diffrn_standards_interval_time 0
_diffrn_standards_number 0
_exptl_absorpt_coefficient_mu 2.202
_exptl_absorpt_correction_T_max 0.8265
_exptl_absorpt_correction_T_min 0.6798
_exptl_absorpt_correction_type multi-scan
_exptl_absorpt_process_details 'SADABS (Sheldrick, 2005)'
_exptl_crystal_colour orange
_exptl_crystal_density_diffrn 1.442
_exptl_crystal_description block
_exptl_crystal_F_000 1616
_exptl_crystal_size_max 0.19
_exptl_crystal_size_mid 0.12
_exptl_crystal_size_min 0.09
_refine_diff_density_max 1.080
_refine_diff_density_min -0.814
_refine_diff_density_rms 0.115
_refine_ls_extinction_method none
_refine_ls_goodness_of_fit_ref 1.043
_refine_ls_hydrogen_treatment constr
_refine_ls_matrix_type full
_refine_ls_number_parameters 791
_refine_ls_number_reflns 18922
_refine_ls_number_restraints 72
_refine_ls_restrained_S_all 1.043
_refine_ls_R_factor_all 0.0591
_refine_ls_R_factor_gt 0.0359
_refine_ls_shift/su_max 0.004
_refine_ls_shift/su_mean 0.000
_refine_ls_structure_factor_coef Fsqd
_refine_ls_weighting_details 'calc w=1/[\s^2^(Fo^2^)+(0.0222P)^2^+3.2137P] where P=(Fo^2^+2Fc^2^)/3'
_refine_ls_weighting_scheme calc
_refine_ls_wR_factor_gt 0.0662
_refine_ls_wR_factor_ref 0.0746
_reflns_number_gt 14459
_reflns_number_total 18922
_reflns_threshold_expression >2sigma(I)
_cod_data_source_file ja802080m-file004.cif
_cod_data_source_block 07136
_cod_database_code 4108077

loop_
_symmetry_equiv_pos_as_xyz
'x, y, z'
'-x, -y, -z'

loop_
_atom_site_label
_atom_site_type_symbol
_atom_site_fract_x
_atom_site_fract_y
_atom_site_fract_z
_atom_site_U_iso_or_equiv
_atom_site_adp_type
_atom_site_occupancy
_atom_site_symmetry_multiplicity
_atom_site_calc_flag
_atom_site_refinement_flags
_atom_site_disorder_assembly
_atom_site_disorder_group
W1 W -0.856311(13) 0.870493(11) 1.207229(6) 0.02319(4) Uani 1 1 d . . .
Sn1 Sn -0.86588(2) 0.748343(18) 1.422477(9) 0.01884(5) Uani 1 1 d . . .
Nb1 Nb -0.60514(2) 0.49544(2) 1.277936(12) 0.01511(6) Uani 1 1 d . . .
P1 P -0.74499(8) 0.69193(7) 1.26909(4) 0.01838(17) Uani 1 1 d . . .
N1 N -0.6229(2) 0.4711(2) 1.20443(11) 0.0179(6) Uani 1 1 d . . .
O1 O -1.0921(2) 0.8125(2) 1.24582(12) 0.0390(7) Uani 1 1 d . . .
C1 C -1.0074(3) 0.8325(3) 1.23344(15) 0.0280(8) Uani 1 1 d . . .
P2 P -0.82371(7) 0.58022(7) 1.31924(4) 0.01882(18) Uani 1 1 d . . .
N2 N -0.4605(2) 0.5359(2) 1.27017(11) 0.0184(6) Uani 1 1 d . . .
O2 O -0.8039(3) 0.7714(2) 1.09668(11) 0.0401(7) Uani 1 1 d . . .
C2 C -0.8210(3) 0.8018(3) 1.13801(16) 0.0290(8) Uani 1 1 d . . .
P3 P -0.71095(8) 0.63143(7) 1.35815(4) 0.01995(18) Uani 1 1 d . . .
N3 N -0.5885(2) 0.3621(2) 1.33900(11) 0.0177(6) Uani 1 1 d . . .
O3 O -0.6367(3) 0.9481(2) 1.16331(13) 0.0499(8) Uani 1 1 d . . .
C3 C -0.7123(4) 0.9157(3) 1.17990(16) 0.0327(9) Uani 1 1 d . . .
O4 O -0.9079(3) 1.0082(2) 1.30142(12) 0.0412(7) Uani 1 1 d . . .
C4 C -0.8911(3) 0.9547(3) 1.26957(16) 0.0286(8) Uani 1 1 d . . .
O5 O -1.0090(3) 1.0759(2) 1.12831(13) 0.0597(10) Uani 1 1 d . . .
C5 C -0.9523(4) 1.0014(3) 1.15814(16) 0.0368(10) Uani 1 1 d . . .
C11 C -0.5496(3) 0.4803(3) 1.15202(13) 0.0186(7) Uani 1 1 d . . .
C12 C -0.5425(3) 0.5778(3) 1.12674(14) 0.0222(7) Uani 1 1 d . . .
H12 H -0.5864 0.6374 1.1445 0.027 Uiso 1 1 calc R . .
C13 C -0.4724(3) 0.5905(3) 1.07568(15) 0.0283(8) Uani 1 1 d . . .
C14 C -0.4084(3) 0.5018(3) 1.05065(15) 0.0319(9) Uani 1 1 d . . .
H14 H -0.3609 0.5095 1.0154 0.038 Uiso 1 1 calc R . .
C15 C -0.4124(3) 0.4025(3) 1.07599(15) 0.0301(9) Uani 1 1 d . . .
C16 C -0.4847(3) 0.3919(3) 1.12674(14) 0.0239(7) Uani 1 1 d . . .
H16 H -0.4899 0.3247 1.1441 0.029 Uiso 1 1 calc R . .
C17 C -0.7067(3) 0.4143(3) 1.20903(13) 0.0183(7) Uani 1 1 d . . .
H17A H -0.7388 0.4015 1.2493 0.022 Uiso 1 1 calc R . .
H17B H -0.6584 0.3437 1.1990 0.022 Uiso 1 1 calc R . .
C18 C -0.8147(3) 0.4671(3) 1.17332(14) 0.0224(7) Uani 1 1 d . . .
C21 C -0.3476(3) 0.4473(3) 1.26571(14) 0.0191(7) Uani 1 1 d . . .
C22 C -0.2974(3) 0.4208(3) 1.21301(14) 0.0212(7) Uani 1 1 d . . .
H22 H -0.3401 0.4582 1.1807 0.025 Uiso 1 1 calc R . .
C23 C -0.1852(3) 0.3401(3) 1.20708(15) 0.0240(7) Uani 1 1 d . . .
C24 C -0.1262(3) 0.2832(3) 1.25504(15) 0.0253(8) Uani 1 1 d . . .
H24 H -0.0504 0.2269 1.2511 0.030 Uiso 1 1 calc R . .
C25 C -0.1749(3) 0.3061(3) 1.30901(15) 0.0233(7) Uani 1 1 d . . .
C26 C -0.2855(3) 0.3895(3) 1.31331(14) 0.0210(7) Uani 1 1 d . . .
H26 H -0.3196 0.4075 1.3493 0.025 Uiso 1 1 calc R . .
C27 C -0.4462(3) 0.6258(3) 1.28646(14) 0.0220(7) Uani 1 1 d . . .
H27A H -0.4116 0.5988 1.3233 0.026 Uiso 1 1 calc R . .
H27B H -0.5277 0.6798 1.2929 0.026 Uiso 1 1 calc R . .
C28 C -0.3685(3) 0.6835(3) 1.24568(15) 0.0224(7) Uani 1 1 d . . .
C31 C -0.5550(3) 0.2708(2) 1.31294(14) 0.0200(7) Uani 1 1 d . . .
C32 C -0.4418(3) 0.2347(3) 1.28202(14) 0.0228(7) Uani 1 1 d . . .
H32 H -0.3849 0.2660 1.2815 0.027 Uiso 1 1 calc R . .
C33 C -0.4117(3) 0.1534(3) 1.25193(15) 0.0280(8) Uani 1 1 d . . .
C34 C -0.4950(4) 0.1087(3) 1.25284(15) 0.0304(9) Uani 1 1 d . . .
H34 H -0.4747 0.0536 1.2321 0.036 Uiso 1 1 calc R . .
C35 C -0.6080(3) 0.1419(3) 1.28328(15) 0.0275(8) Uani 1 1 d . . .
C36 C -0.6356(3) 0.2220(3) 1.31396(15) 0.0244(7) Uani 1 1 d . . .
H36 H -0.7113 0.2437 1.3361 0.029 Uiso 1 1 calc R . .
C37 C -0.6427(3) 0.3477(3) 1.39823(13) 0.0219(7) Uani 1 1 d . . .
H37A H -0.6882 0.3006 1.4024 0.026 Uiso 1 1 calc R . .
H37B H -0.7016 0.4177 1.4055 0.026 Uiso 1 1 calc R . .
C38 C -0.5545(3) 0.3006(3) 1.44438(15) 0.0283(8) Uani 1 1 d . . .
C51 C -1.0420(3) 0.8294(3) 1.39486(14) 0.0223(7) Uani 1 1 d . . .
C52 C -1.1072(3) 0.7706(3) 1.38903(14) 0.0275(8) Uani 1 1 d . . .
H52 H -1.0719 0.6951 1.3957 0.033 Uiso 1 1 calc R . .
C53 C -1.2238(4) 0.8223(4) 1.37353(16) 0.0394(10) Uani 1 1 d . . .
H53 H -1.2686 0.7820 1.3701 0.047 Uiso 1 1 calc R . .
C54 C -1.2749(4) 0.9316(4) 1.36304(18) 0.0479(12) Uani 1 1 d . . .
H54 H -1.3545 0.9666 1.3521 0.057 Uiso 1 1 calc R . .
C55 C -1.2112(4) 0.9901(3) 1.36833(18) 0.0441(11) Uani 1 1 d . . .
H55 H -1.2463 1.0656 1.3606 0.053 Uiso 1 1 calc R . .
C56 C -1.0950(3) 0.9392(3) 1.38509(16) 0.0323(9) Uani 1 1 d . . .
H56 H -1.0521 0.9802 1.3898 0.039 Uiso 1 1 calc R . .
C61 C -0.8844(3) 0.6440(3) 1.50139(14) 0.0213(7) Uani 1 1 d . . .
C62 C -0.9964(4) 0.6435(3) 1.52520(17) 0.0396(10) Uani 1 1 d . . .
H62 H -1.0657 0.6899 1.5065 0.047 Uiso 1 1 calc R . .
C63 C -1.0098(4) 0.5761(4) 1.57613(18) 0.0490(12) Uani 1 1 d . . .
H63 H -1.0877 0.5770 1.5919 0.059 Uiso 1 1 calc R . .
C64 C -0.9107(4) 0.5083(3) 1.60381(16) 0.0331(9) Uani 1 1 d . . .
H64 H -0.9197 0.4618 1.6385 0.040 Uiso 1 1 calc R . .
C65 C -0.7985(3) 0.5084(3) 1.58068(16) 0.0305(8) Uani 1 1 d . . .
H65 H -0.7296 0.4618 1.5996 0.037 Uiso 1 1 calc R . .
C66 C -0.7853(3) 0.5758(3) 1.53021(15) 0.0272(8) Uani 1 1 d . . .
H66 H -0.7073 0.5754 1.5150 0.033 Uiso 1 1 calc R . .
C71 C -0.7847(3) 0.8547(3) 1.43043(14) 0.0234(7) Uani 1 1 d . . .
C72 C -0.6775(3) 0.8551(3) 1.39922(16) 0.0302(8) Uani 1 1 d . . .
H72 H -0.6375 0.8057 1.3746 0.036 Uiso 1 1 calc R . .
C73 C -0.6272(4) 0.9265(3) 1.40332(17) 0.0394(10) Uani 1 1 d . . .
H73 H -0.5531 0.9251 1.3818 0.047 Uiso 1 1 calc R . .
C74 C -0.6843(4) 0.9991(3) 1.43836(18) 0.0421(11) Uani 1 1 d . . .
H74 H -0.6500 1.0483 1.4408 0.050 Uiso 1 1 calc R . .
C75 C -0.7902(4) 1.0003(3) 1.46966(19) 0.0447(11) Uani 1 1 d . . .
H75 H -0.8306 1.0510 1.4935 0.054 Uiso 1 1 calc R . .
C76 C -0.8393(4) 0.9270(3) 1.46662(17) 0.0363(9) Uani 1 1 d . . .
H76 H -0.9113 0.9265 1.4897 0.044 Uiso 1 1 calc R . .
C131 C -0.4690(4) 0.6993(3) 1.04779(17) 0.0395(10) Uani 1 1 d . . .
H13A H -0.4174 0.7160 1.0674 0.059 Uiso 1 1 calc R . .
H13B H -0.5508 0.7531 1.0499 0.059 Uiso 1 1 calc R . .
H13C H -0.4365 0.6993 1.0080 0.059 Uiso 1 1 calc R . .
C151 C -0.3416(4) 0.3064(3) 1.04842(17) 0.0397(10) Uani 1 1 d . . .
H15A H -0.3285 0.3300 1.0074 0.060 Uiso 1 1 calc R . .
H15B H -0.3869 0.2592 1.0562 0.060 Uiso 1 1 calc R . .
H15C H -0.2636 0.2680 1.0639 0.060 Uiso 1 1 calc R . .
C181 C -0.8838(3) 0.3912(3) 1.18936(16) 0.0324(9) Uani 1 1 d . . .
H18A H -0.9088 0.3820 1.2302 0.049 Uiso 1 1 calc R . .
H18B H -0.8315 0.3221 1.1796 0.049 Uiso 1 1 calc R . .
H18C H -0.9552 0.4211 1.1685 0.049 Uiso 1 1 calc R . .
C182 C -0.8971(3) 0.5739(3) 1.18844(16) 0.0304(8) Uani 1 1 d . . .
H18D H -0.8498 0.6182 1.1854 0.046 Uiso 1 1 calc R . .
H18E H -0.9349 0.5629 1.2274 0.046 Uiso 1 1 calc R . .
H18F H -0.9597 0.6096 1.1623 0.046 Uiso 1 1 calc R . .
C183 C -0.7760(3) 0.4804(3) 1.10948(14) 0.0279(8) Uani 1 1 d . . .
H18G H -0.8470 0.5053 1.0888 0.042 Uiso 1 1 calc R . .
H18H H -0.7194 0.4118 1.1004 0.042 Uiso 1 1 calc R . .
H18I H -0.7366 0.5325 1.0983 0.042 Uiso 1 1 calc R . .
C231 C -0.1299(3) 0.3157(3) 1.14904(15) 0.0303(8) Uani 1 1 d . . .
H23A H -0.0436 0.2732 1.1503 0.045 Uiso 1 1 calc R . .
H23B H -0.1408 0.3824 1.1216 0.045 Uiso 1 1 calc R . .
H23C H -0.1693 0.2757 1.1376 0.045 Uiso 1 1 calc R . .
C251 C -0.1090(3) 0.2437(3) 1.36028(16) 0.0325(9) Uani 1 1 d . . .
H25A H -0.0696 0.2851 1.3706 0.049 Uiso 1 1 calc R . .
H25B H -0.0481 0.1764 1.3517 0.049 Uiso 1 1 calc R . .
H25C H -0.1664 0.2291 1.3920 0.049 Uiso 1 1 calc R . .
C281 C -0.3981(3) 0.7054(3) 1.18492(15) 0.0294(8) Uani 1 1 d . . .
H28A H -0.4855 0.7398 1.1837 0.044 Uiso 1 1 calc R . .
H28B H -0.3689 0.6382 1.1713 0.044 Uiso 1 1 calc R . .
H28C H -0.3588 0.7525 1.1607 0.044 Uiso 1 1 calc R . .
C282 C -0.2326(3) 0.6230(3) 1.24903(17) 0.0305(9) Uani 1 1 d . . .
H28D H -0.2083 0.5544 1.2375 0.046 Uiso 1 1 calc R . .
H28E H -0.2142 0.6111 1.2880 0.046 Uiso 1 1 calc R . .
H28F H -0.1885 0.6651 1.2237 0.046 Uiso 1 1 calc R . .
C283 C -0.4041(3) 0.7893(3) 1.26467(16) 0.0286(8) Uani 1 1 d . . .
H28G H -0.3511 0.8264 1.2433 0.043 Uiso 1 1 calc R . .
H28H H -0.3961 0.7759 1.3053 0.043 Uiso 1 1 calc R . .
H28I H -0.4878 0.8334 1.2576 0.043 Uiso 1 1 calc R . .
C331 C -0.2884(4) 0.1154(3) 1.21935(18) 0.0391(10) Uani 1 1 d . . .
H33A H -0.2685 0.0428 1.2140 0.059 Uiso 1 1 calc R . .
H33B H -0.2282 0.1161 1.2407 0.059 Uiso 1 1 calc R . .
H33C H -0.2888 0.1626 1.1823 0.059 Uiso 1 1 calc R . .
C351 C -0.7015(4) 0.0989(3) 1.28011(18) 0.0390(10) Uani 1 1 d . . .
H35A H -0.7422 0.1368 1.2457 0.058 Uiso 1 1 calc R . .
H35B H -0.7608 0.1091 1.3135 0.058 Uiso 1 1 calc R . .
H35C H -0.6627 0.0229 1.2790 0.058 Uiso 1 1 calc R . .
C381 C -0.4480(4) 0.2032(3) 1.43036(17) 0.0454(11) Uani 1 1 d . . .
H38A H -0.4003 0.2241 1.3959 0.068 Uiso 1 1 calc R . .
H38B H -0.4773 0.1510 1.4242 0.068 Uiso 1 1 calc R . .
H38C H -0.3976 0.1717 1.4619 0.068 Uiso 1 1 calc R . .
C382 C -0.5092(4) 0.3849(4) 1.45094(16) 0.0403(10) Uani 1 1 d . . .
H38D H -0.4722 0.4112 1.4142 0.060 Uiso 1 1 calc R . .
H38E H -0.4494 0.3531 1.4785 0.060 Uiso 1 1 calc R . .
H38F H -0.5771 0.4441 1.4643 0.060 Uiso 1 1 calc R . .
C383 C -0.6265(4) 0.2719(3) 1.50002(16) 0.0396(10) Uani 1 1 d . . .
H38G H -0.5753 0.2462 1.5311 0.059 Uiso 1 1 calc R . .
H38H H -0.6536 0.2161 1.4971 0.059 Uiso 1 1 calc R . .
H38I H -0.6967 0.3351 1.5074 0.059 Uiso 1 1 calc R . .
O1S O -0.7809(3) 0.1848(2) 0.95024(12) 0.0442(7) Uani 1 1 d U A .
Si1 Si -0.74597(11) 0.06105(9) 0.94879(5) 0.0370(3) Uani 1 1 d DU . .
C1S C -0.8560(10) 0.0663(8) 0.9026(5) 0.148(4) Uani 0.668(5) 1 d PDU A 1
H1S1 H -0.8467 0.1106 0.8654 0.221 Uiso 0.668(5) 1 calc PR A 1
H1S2 H -0.9383 0.0969 0.9204 0.221 Uiso 0.668(5) 1 calc PR A 1
H1S3 H -0.8405 -0.0058 0.8978 0.221 Uiso 0.668(5) 1 calc PR A 1
C2S C -0.5952(8) 0.0003(6) 0.9124(4) 0.090(3) Uani 0.668(5) 1 d PDU A 1
H2S1 H -0.5876 0.0447 0.8751 0.136 Uiso 0.668(5) 1 calc PR A 1
H2S2 H -0.5841 -0.0709 0.9078 0.136 Uiso 0.668(5) 1 calc PR A 1
H2S3 H -0.5336 -0.0052 0.9350 0.136 Uiso 0.668(5) 1 calc PR A 1
C3S C -0.7611(9) -0.0181(6) 1.0172(3) 0.083(3) Uani 0.668(5) 1 d PDU A 1
H3S1 H -0.8411 0.0155 1.0364 0.125 Uiso 0.668(5) 1 calc PR A 1
H3S2 H -0.6991 -0.0239 1.0397 0.125 Uiso 0.668(5) 1 calc PR A 1
H3S3 H -0.7514 -0.0892 1.0131 0.125 Uiso 0.668(5) 1 calc PR A 1
C1SA C -0.6272(19) 0.0055(15) 1.0011(10) 0.148(4) Uani 0.332(5) 1 d PDU A 2
H1S4 H -0.6656 0.0227 1.0383 0.221 Uiso 0.332(5) 1 calc PR A 2
H1S5 H -0.5658 0.0372 0.9875 0.221 Uiso 0.332(5) 1 calc PR A 2
H1S6 H -0.5893 -0.0719 1.0045 0.221 Uiso 0.332(5) 1 calc PR A 2
C2SA C -0.8631(15) 0.0064(13) 0.9812(9) 0.090(3) Uani 0.332(5) 1 d PDU A 2
H2S4 H -0.8936 0.0251 1.0187 0.136 Uiso 0.332(5) 1 calc PR A 2
H2S5 H -0.8288 -0.0712 0.9851 0.136 Uiso 0.332(5) 1 calc PR A 2
H2S6 H -0.9294 0.0362 0.9571 0.136 Uiso 0.332(5) 1 calc PR A 2
C3SA C -0.6784(19) 0.0313(12) 0.8814(5) 0.083(3) Uani 0.332(5) 1 d PDU A 2
H3S4 H -0.6171 0.0631 0.8676 0.125 Uiso 0.332(5) 1 calc PR A 2
H3S5 H -0.7401 0.0603 0.8548 0.125 Uiso 0.332(5) 1 calc PR A 2
H3S6 H -0.6406 -0.0461 0.8844 0.125 Uiso 0.332(5) 1 calc PR A 2
Si2 Si -0.87023(11) 0.28016(9) 0.98364(5) 0.0350(3) Uani 1 1 d DU . .
C4S C -0.8154(4) 0.2578(4) 1.05315(17) 0.0466(11) Uani 1 1 d DU A .
H4S1 H -0.7334 0.2579 1.0472 0.070 Uiso 1 1 calc R . .
H4S2 H -0.8152 0.1890 1.0756 0.070 Uiso 1 1 calc R . .
H4S3 H -0.8687 0.3147 1.0734 0.070 Uiso 1 1 calc R . .
C5S C -1.0252(4) 0.2810(4) 0.99530(17) 0.0422(10) Uani 1 1 d DU A .
H5S1 H -1.0547 0.2928 0.9587 0.063 Uiso 1 1 calc R . .
H5S2 H -1.0778 0.3382 1.0155 0.063 Uiso 1 1 calc R . .
H5S3 H -1.0253 0.2124 1.0179 0.063 Uiso 1 1 calc R . .
C6S C -0.8684(4) 0.4080(3) 0.93883(18) 0.0423(10) Uani 1 1 d DU A .
H6S1 H -0.7861 0.4074 0.9329 0.063 Uiso 1 1 calc R . .
H6S2 H -0.9218 0.4668 0.9578 0.063 Uiso 1 1 calc R . .
H6S3 H -0.8965 0.4173 0.9021 0.063 Uiso 1 1 calc R . .

loop_
_atom_site_aniso_label
_atom_site_aniso_U_11
_atom_site_aniso_U_22
_atom_site_aniso_U_33
_atom_site_aniso_U_23
_atom_site_aniso_U_13
_atom_site_aniso_U_12
W1 0.02879(8) 0.01542(7) 0.02177(8) -0.00255(5) 0.00058(6) -0.00639(6)
Sn1 0.01932(11) 0.01958(12) 0.01832(12) -0.00504(9) 0.00062(9) -0.00817(9)
Nb1 0.01561(13) 0.01382(14) 0.01624(14) -0.00341(11) -0.00025(11) -0.00605(11)
P1 0.0190(4) 0.0161(4) 0.0199(4) -0.0038(3) 0.0009(3) -0.0073(3)
N1 0.0178(13) 0.0173(14) 0.0184(14) -0.0043(11) 0.0003(11) -0.0067(11)
O1 0.0321(15) 0.0427(17) 0.0435(17) -0.0078(14) -0.0029(13) -0.0156(14)
C1 0.029(2) 0.0220(19) 0.028(2) -0.0042(15) -0.0048(16) -0.0033(16)
P2 0.0180(4) 0.0179(4) 0.0207(4) -0.0043(3) 0.0013(3) -0.0078(3)
N2 0.0173(13) 0.0167(14) 0.0232(15) -0.0064(11) -0.0007(11) -0.0075(11)
O2 0.0475(17) 0.0360(16) 0.0291(15) -0.0110(13) -0.0059(13) -0.0040(13)
C2 0.032(2) 0.0207(18) 0.027(2) -0.0027(15) -0.0055(16) -0.0027(16)
P3 0.0191(4) 0.0207(4) 0.0197(4) -0.0061(4) -0.0001(3) -0.0064(4)
N3 0.0167(13) 0.0164(14) 0.0191(14) -0.0029(11) -0.0016(11) -0.0055(11)
O3 0.0478(19) 0.0424(18) 0.059(2) 0.0002(15) 0.0092(15) -0.0282(16)
C3 0.040(2) 0.0218(19) 0.028(2) -0.0019(16) 0.0037(17) -0.0083(17)
O4 0.0534(18) 0.0385(17) 0.0374(16) -0.0168(14) 0.0111(14) -0.0242(15)
C4 0.032(2) 0.0248(19) 0.027(2) -0.0035(16) 0.0023(16) -0.0119(16)
O5 0.081(2) 0.0280(17) 0.0401(18) 0.0016(14) -0.0064(17) 0.0063(16)
C5 0.050(3) 0.024(2) 0.026(2) -0.0049(16) 0.0048(18) -0.0065(18)
C11 0.0188(16) 0.0252(18) 0.0139(16) -0.0053(13) -0.0010(12) -0.0096(14)
C12 0.0227(17) 0.0245(18) 0.0201(17) -0.0030(14) -0.0004(13) -0.0110(15)
C13 0.0282(19) 0.037(2) 0.0241(19) 0.0001(16) -0.0051(15) -0.0193(17)
C14 0.0272(19) 0.054(3) 0.0202(19) -0.0086(18) 0.0023(15) -0.0219(19)
C15 0.0255(19) 0.046(2) 0.0240(19) -0.0151(18) 0.0005(15) -0.0153(18)
C16 0.0237(18) 0.0270(19) 0.0244(18) -0.0078(15) -0.0019(14) -0.0113(15)
C17 0.0209(16) 0.0181(16) 0.0188(17) -0.0043(13) -0.0001(13) -0.0106(14)
C18 0.0220(17) 0.0245(18) 0.0243(18) -0.0033(14) -0.0049(14) -0.0122(15)
C21 0.0159(15) 0.0184(16) 0.0247(18) -0.0068(14) 0.0029(13) -0.0086(13)
C22 0.0225(17) 0.0223(17) 0.0232(18) -0.0047(14) -0.0002(14) -0.0134(14)
C23 0.0233(17) 0.0203(18) 0.032(2) -0.0094(15) 0.0026(15) -0.0120(15)
C24 0.0167(16) 0.0207(18) 0.039(2) -0.0117(16) -0.0001(15) -0.0050(14)
C25 0.0209(17) 0.0200(17) 0.031(2) -0.0048(15) -0.0032(14) -0.0090(14)
C26 0.0227(17) 0.0212(17) 0.0202(17) -0.0048(14) 0.0004(13) -0.0101(14)
C27 0.0200(16) 0.0237(18) 0.0262(18) -0.0102(15) -0.0011(14) -0.0093(14)
C28 0.0217(17) 0.0211(17) 0.0284(19) -0.0075(14) 0.0004(14) -0.0116(14)
C31 0.0247(17) 0.0135(16) 0.0192(17) -0.0006(13) -0.0039(13) -0.0050(13)
C32 0.0275(18) 0.0160(16) 0.0234(18) -0.0016(14) -0.0015(14) -0.0082(14)
C33 0.035(2) 0.0192(18) 0.0254(19) -0.0024(15) -0.0001(16) -0.0079(16)
C34 0.047(2) 0.0170(18) 0.029(2) -0.0072(15) -0.0031(17) -0.0126(17)
C35 0.037(2) 0.0188(18) 0.030(2) 0.0021(15) -0.0105(16) -0.0135(16)
C36 0.0270(18) 0.0191(17) 0.0256(19) 0.0001(14) -0.0037(15) -0.0093(15)
C37 0.0246(17) 0.0208(17) 0.0173(17) -0.0001(13) 0.0029(13) -0.0096(14)
C38 0.0256(18) 0.032(2) 0.0202(18) -0.0011(15) -0.0027(14) -0.0048(16)
C51 0.0185(16) 0.0255(18) 0.0196(17) -0.0044(14) 0.0020(13) -0.0064(14)
C52 0.0286(19) 0.032(2) 0.0232(19) -0.0011(16) -0.0030(15) -0.0151(17)
C53 0.032(2) 0.063(3) 0.028(2) 0.003(2) -0.0076(17) -0.027(2)
C54 0.022(2) 0.066(3) 0.036(2) 0.010(2) -0.0046(17) -0.006(2)
C55 0.030(2) 0.034(2) 0.046(3) 0.004(2) 0.0021(19) 0.0024(18)
C56 0.0255(19) 0.030(2) 0.035(2) -0.0052(17) 0.0041(16) -0.0077(16)
C61 0.0238(17) 0.0221(17) 0.0191(17) -0.0042(14) -0.0012(13) -0.0097(14)
C62 0.031(2) 0.052(3) 0.033(2) 0.0131(19) -0.0107(17) -0.021(2)
C63 0.039(2) 0.067(3) 0.040(3) 0.017(2) -0.007(2) -0.033(2)
C64 0.046(2) 0.034(2) 0.024(2) 0.0067(16) -0.0105(17) -0.0240(19)
C65 0.036(2) 0.026(2) 0.031(2) -0.0044(16) -0.0129(17) -0.0090(17)
C66 0.0236(18) 0.034(2) 0.0246(19) -0.0093(16) 0.0004(15) -0.0100(16)
C71 0.0284(18) 0.0208(17) 0.0231(18) -0.0014(14) -0.0058(14) -0.0115(15)
C72 0.034(2) 0.032(2) 0.029(2) -0.0052(17) -0.0018(16) -0.0188(18)
C73 0.046(2) 0.044(3) 0.038(2) 0.000(2) -0.0079(19) -0.030(2)
C74 0.063(3) 0.039(2) 0.041(3) 0.002(2) -0.021(2) -0.035(2)
C75 0.062(3) 0.037(2) 0.045(3) -0.021(2) -0.007(2) -0.021(2)
C76 0.040(2) 0.037(2) 0.038(2) -0.0175(19) 0.0020(18) -0.0162(19)
C131 0.040(2) 0.048(3) 0.032(2) 0.0041(19) -0.0029(18) -0.025(2)
C151 0.033(2) 0.056(3) 0.035(2) -0.030(2) 0.0076(17) -0.015(2)
C181 0.035(2) 0.040(2) 0.031(2) -0.0037(17) -0.0045(17) -0.0247(19)
C182 0.0260(19) 0.030(2) 0.036(2) -0.0092(17) -0.0102(16) -0.0060(16)
C183 0.0271(19) 0.035(2) 0.0248(19) -0.0047(16) -0.0063(15) -0.0135(17)
C231 0.030(2) 0.0250(19) 0.035(2) -0.0135(17) 0.0070(16) -0.0087(16)
C251 0.032(2) 0.026(2) 0.036(2) -0.0065(17) -0.0097(17) -0.0040(17)
C281 0.035(2) 0.028(2) 0.030(2) -0.0044(16) 0.0011(16) -0.0179(17)
C282 0.0223(18) 0.033(2) 0.042(2) -0.0101(18) 0.0036(16) -0.0177(16)
C283 0.0307(19) 0.0250(19) 0.039(2) -0.0118(16) -0.0025(16) -0.0162(16)
C331 0.040(2) 0.028(2) 0.044(2) -0.0165(19) 0.0120(19) -0.0080(18)
C351 0.053(3) 0.030(2) 0.044(3) -0.0041(19) -0.012(2) -0.024(2)
C381 0.038(2) 0.048(3) 0.030(2) 0.0012(19) -0.0095(18) 0.003(2)
C382 0.038(2) 0.063(3) 0.026(2) -0.012(2) -0.0026(17) -0.024(2)
C383 0.041(2) 0.047(3) 0.024(2) -0.0009(18) 0.0010(17) -0.015(2)
O1S 0.0642(19) 0.0315(14) 0.0381(16) -0.0120(12) 0.0176(14) -0.0259(14)
Si1 0.0458(7) 0.0241(6) 0.0368(6) -0.0030(5) 0.0007(5) -0.0121(5)
C1S 0.167(7) 0.075(5) 0.210(9) -0.075(6) -0.141(7) 0.028(5)
C2S 0.098(4) 0.045(4) 0.125(7) -0.042(5) 0.070(4) -0.043(4)
C3S 0.126(7) 0.032(3) 0.058(3) -0.008(2) 0.038(3) -0.016(4)
C1SA 0.167(7) 0.075(5) 0.210(9) -0.075(6) -0.141(7) 0.028(5)
C2SA 0.098(4) 0.045(4) 0.125(7) -0.042(5) 0.070(4) -0.043(4)
C3SA 0.126(7) 0.032(3) 0.058(3) -0.008(2) 0.038(3) -0.016(4)
Si2 0.0432(6) 0.0332(6) 0.0340(6) -0.0111(5) 0.0082(5) -0.0222(5)
C4S 0.047(3) 0.058(3) 0.045(2) -0.020(2) 0.0057(19) -0.028(2)
C5S 0.050(2) 0.047(3) 0.034(2) -0.004(2) 0.0029(18) -0.027(2)
C6S 0.041(2) 0.032(2) 0.054(3) -0.0111(18) 0.007(2) -0.0171(19)

loop_
_atom_type_symbol
_atom_type_description
_atom_type_scat_dispersion_real
_atom_type_scat_dispersion_imag
_atom_type_scat_source
C C 0.0033 0.0016 'International Tables Vol C Tables 4.2.6.8 and 6.1.1.4'
H H 0.0000 0.0000 'International Tables Vol C Tables 4.2.6.8 and 6.1.1.4'
N N 0.0061 0.0033 'International Tables Vol C Tables 4.2.6.8 and 6.1.1.4'
O O 0.0106 0.0060 'International Tables Vol C Tables 4.2.6.8 and 6.1.1.4'
P P 0.1023 0.0942 'International Tables Vol C Tables 4.2.6.8 and 6.1.1.4'
Nb Nb -2.0727 0.6215 'International Tables Vol C Tables 4.2.6.8 and 6.1.1.4'
Sn Sn -0.6537 1.4246 'International Tables Vol C Tables 4.2.6.8 and 6.1.1.4'
W W -0.8490 6.8722 'International Tables Vol C Tables 4.2.6.8 and 6.1.1.4'
Si Si 0.0817 0.0704 'International Tables Vol C Tables 4.2.6.8 and 6.1.1.4'

loop_
_geom_angle_atom_site_label_1
_geom_angle_atom_site_label_2
_geom_angle_atom_site_label_3
_geom_angle
C5 W1 C4 89.21(15)
C5 W1 C3 87.80(17)
C4 W1 C3 85.96(15)
C5 W1 C2 85.23(15)
C4 W1 C2 173.21(14)
C3 W1 C2 89.94(15)
C5 W1 C1 89.46(16)
C4 W1 C1 93.11(14)
C3 W1 C1 177.12(14)
C2 W1 C1 90.73(15)
C5 W1 P1 174.35(13)
C4 W1 P1 94.10(10)
C3 W1 P1 96.99(11)
C2 W1 P1 91.76(10)
C1 W1 P1 85.79(10)
C51 Sn1 C71 112.88(13)
C51 Sn1 C61 106.48(13)
C71 Sn1 C61 111.98(13)
C51 Sn1 P3 115.81(9)
C71 Sn1 P3 103.62(10)
C61 Sn1 P3 105.98(9)
N1 Nb1 N2 109.61(11)
N1 Nb1 N3 110.23(11)
N2 Nb1 N3 110.63(11)
N1 Nb1 P2 103.07(8)
N2 Nb1 P2 131.96(8)
N3 Nb1 P2 88.96(7)
N1 Nb1 P1 99.03(8)
N2 Nb1 P1 90.40(8)
N3 Nb1 P1 134.30(7)
P2 Nb1 P1 49.71(3)
N1 Nb1 P3 144.03(8)
N2 Nb1 P3 86.46(8)
N3 Nb1 P3 92.38(8)
P2 Nb1 P3 48.05(3)
P1 Nb1 P3 47.42(3)
P2 P1 P3 61.24(4)
P2 P1 W1 126.16(4)
P3 P1 W1 137.26(4)
P2 P1 Nb1 64.99(3)
P3 P1 Nb1 72.79(3)
W1 P1 Nb1 149.78(4)
C11 N1 C17 117.0(2)
C11 N1 Nb1 128.2(2)
C17 N1 Nb1 113.43(19)
O1 C1 W1 177.3(3)
P1 P2 P3 60.09(4)
P1 P2 Nb1 65.30(3)
P3 P2 Nb1 72.54(3)
C21 N2 C27 112.2(2)
C21 N2 Nb1 113.03(19)
C27 N2 Nb1 131.3(2)
O2 C2 W1 174.5(3)
P1 P3 P2 58.67(4)
P1 P3 Sn1 112.02(4)
P2 P3 Sn1 102.03(4)
P1 P3 Nb1 59.80(3)
P2 P3 Nb1 59.41(3)
Sn1 P3 Nb1 161.44(4)
C31 N3 C37 114.1(3)
C31 N3 Nb1 109.97(19)
C37 N3 Nb1 131.8(2)
O3 C3 W1 175.3(3)
O4 C4 W1 174.4(3)
O5 C5 W1 177.7(4)
C12 C11 C16 120.1(3)
C12 C11 N1 119.1(3)
C16 C11 N1 120.8(3)
C11 C12 C13 121.1(3)
C12 C13 C14 118.3(3)
C12 C13 C131 120.1(3)
C14 C13 C131 121.6(3)
C15 C14 C13 121.5(3)
C14 C15 C16 119.3(3)
C14 C15 C151 120.9(3)
C16 C15 C151 119.9(4)
C15 C16 C11 119.8(3)
N1 C17 C18 118.6(3)
C182 C18 C183 110.1(3)
C182 C18 C181 108.8(3)
C183 C18 C181 108.8(3)
C182 C18 C17 111.0(3)
C183 C18 C17 112.6(3)
C181 C18 C17 105.4(3)
C22 C21 C26 119.1(3)
C22 C21 N2 119.6(3)
C26 C21 N2 121.2(3)
C21 C22 C23 120.7(3)
C24 C23 C22 119.0(3)
C24 C23 C231 121.2(3)
C22 C23 C231 119.8(3)
C23 C24 C25 122.0(3)
C26 C25 C24 117.7(3)
C26 C25 C251 121.3(3)
C24 C25 C251 121.0(3)
C25 C26 C21 121.5(3)
N2 C27 C28 118.9(3)
C281 C28 C283 109.1(3)
C281 C28 C282 110.1(3)
C283 C28 C282 108.3(3)
C281 C28 C27 110.5(3)
C283 C28 C27 105.3(3)
C282 C28 C27 113.3(3)
C36 C31 C32 118.5(3)
C36 C31 N3 121.7(3)
C32 C31 N3 119.7(3)
C33 C32 C31 120.8(3)
C34 C33 C32 119.1(3)
C34 C33 C331 121.3(3)
C32 C33 C331 119.6(3)
C33 C34 C35 121.9(3)
C34 C35 C36 118.2(3)
C34 C35 C351 121.3(3)
C36 C35 C351 120.3(3)
C31 C36 C35 121.6(3)
N3 C37 C38 116.3(3)
C381 C38 C383 110.8(3)
C381 C38 C382 109.6(3)
C383 C38 C382 108.3(3)
C381 C38 C37 111.5(3)
C383 C38 C37 106.7(3)
C382 C38 C37 109.9(3)
C56 C51 C52 119.1(3)
C56 C51 Sn1 121.4(3)
C52 C51 Sn1 119.4(3)
C53 C52 C51 120.0(4)
C54 C53 C52 120.4(4)
C55 C54 C53 120.1(4)
C54 C55 C56 120.3(4)
C51 C56 C55 120.2(4)
C62 C61 C66 117.9(3)
C62 C61 Sn1 120.4(3)
C66 C61 Sn1 121.7(3)
C61 C62 C63 121.1(4)
C64 C63 C62 120.3(4)
C63 C64 C65 119.2(4)
C64 C65 C66 120.5(3)
C65 C66 C61 121.0(3)
C72 C71 C76 117.6(3)
C72 C71 Sn1 121.4(3)
C76 C71 Sn1 121.0(3)
C71 C72 C73 121.1(4)
C74 C73 C72 120.3(4)
C75 C74 C73 119.8(4)
C74 C75 C76 120.0(4)
C71 C76 C75 121.2(4)
Si1 O1S Si2 142.93(18)
O1S Si1 C3SA 111.8(5)
O1S Si1 C3S 113.3(3)
C3SA Si1 C3S 133.9(6)
O1S Si1 C2SA 115.4(5)
C3SA Si1 C2SA 115.2(8)
C3S Si1 C2SA 50.1(7)
O1S Si1 C2S 113.3(3)
C3SA Si1 C2S 40.5(7)
C3S Si1 C2S 110.2(4)
C2SA Si1 C2S 131.2(5)
O1S Si1 C1S 102.9(3)
C3SA Si1 C1S 66.8(8)
C3S Si1 C1S 110.8(6)
C2SA Si1 C1S 61.5(8)
C2S Si1 C1S 105.9(5)
O1S Si1 C1SA 96.3(6)
C3SA Si1 C1SA 110.2(9)
C3S Si1 C1SA 56.1(8)
C2SA Si1 C1SA 106.0(10)
C2S Si1 C1SA 69.8(8)
C1S Si1 C1SA 160.3(7)
O1S Si2 C5S 110.20(18)
O1S Si2 C4S 109.06(19)
C5S Si2 C4S 109.09(19)
O1S Si2 C6S 107.70(17)
C5S Si2 C6S 109.7(2)
C4S Si2 C6S 111.1(2)

loop_
_geom_bond_atom_site_label_1
_geom_bond_atom_site_label_2
_geom_bond_distance
W1 C5 1.972(4)
W1 C4 2.033(4)
W1 C3 2.033(4)
W1 C2 2.042(4)
W1 C1 2.055(4)
W1 P1 2.5608(9)
Sn1 C51 2.135(3)
Sn1 C71 2.141(3)
Sn1 C61 2.146(3)
Sn1 P3 2.5288(9)
Nb1 N1 1.975(3)
Nb1 N2 2.012(3)
Nb1 N3 2.043(3)
Nb1 P2 2.5611(9)
Nb1 P1 2.5676(9)
Nb1 P3 2.8379(9)
P1 P2 2.1557(12)
P1 P3 2.1875(12)
N1 C11 1.426(4)
N1 C17 1.494(4)
O1 C1 1.139(4)
P2 P3 2.2125(12)
N2 C21 1.444(4)
N2 C27 1.486(4)
O2 C2 1.143(4)
N3 C31 1.444(4)
N3 C37 1.475(4)
O3 C3 1.146(4)
O4 C4 1.145(4)
O5 C5 1.155(4)
C11 C12 1.378(5)
C11 C16 1.394(4)
C12 C13 1.389(5)
C13 C14 1.394(5)
C13 C131 1.516(5)
C14 C15 1.386(5)
C15 C16 1.392(5)
C15 C151 1.519(5)
C17 C18 1.541(4)
C18 C182 1.520(5)
C18 C183 1.532(5)
C18 C181 1.534(5)
C21 C22 1.390(4)
C21 C26 1.400(5)
C22 C23 1.390(5)
C23 C24 1.388(5)
C23 C231 1.511(5)
C24 C25 1.400(5)
C25 C26 1.391(4)
C25 C251 1.502(5)
C27 C28 1.544(5)
C28 C281 1.523(5)
C28 C283 1.529(5)
C28 C282 1.534(5)
C31 C36 1.392(5)
C31 C32 1.402(5)
C32 C33 1.395(5)
C33 C34 1.379(5)
C33 C331 1.512(5)
C34 C35 1.391(5)
C35 C36 1.395(5)
C35 C351 1.501(5)
C37 C38 1.544(5)
C38 C381 1.519(5)
C38 C383 1.530(5)
C38 C382 1.533(5)
C51 C56 1.383(5)
C51 C52 1.391(5)
C52 C53 1.388(5)
C53 C54 1.375(6)
C54 C55 1.367(6)
C55 C56 1.395(5)
C61 C62 1.378(5)
C61 C66 1.390(5)
C62 C63 1.389(5)
C63 C64 1.374(6)
C64 C65 1.375(5)
C65 C66 1.381(5)
C71 C72 1.382(5)
C71 C76 1.389(5)
C72 C73 1.389(5)
C73 C74 1.374(6)
C74 C75 1.365(6)
C75 C76 1.394(5)
O1S Si1 1.614(3)
O1S Si2 1.634(3)
Si1 C3SA 1.767(11)
Si1 C3S 1.786(7)
Si1 C2SA 1.837(11)
Si1 C2S 1.842(7)
Si1 C1S 1.876(8)
Si1 C1SA 1.908(12)
Si2 C5S 1.846(4)
Si2 C4S 1.853(4)
Si2 C6S 1.854(4)
